data_8107066
loop_
_publ_author_name
'Bu, Xian-Zhong'
'Shi, Juan-Juan'
'Gao, Ke'
'Long, Tao'

_publ_section_title
;
 Crystal structure of
 2-amino-4-(3-trifluoromethylphenyl)-5-oxo-5,6,7,8-tetrahydro-4H-chromene-3-carbonitrile,
 C17H13F3N2O2
;
_journal_issue 3
_journal_name_full 'Zeitschrift f\"ur Kristallographie - New Crystal Structures'
_journal_page_first 969
_journal_page_last 970
_journal_paper_doi 10.1515/ncrs-2016-0026
_journal_volume 231
_journal_year 2016
_chemical_formula_moiety 'C17 H13 F3 N2 O2'
_chemical_formula_sum 'C17 H13 F3 N2 O2'
_chemical_formula_weight 334.29
_space_group_crystal_system triclinic
_space_group_IT_number 2
_space_group_name_Hall '-P 1'
_space_group_name_H-M_alt 'P -1'
_atom_sites_solution_hydrogens geom
_cell_angle_alpha 105.872(7)
_cell_angle_beta 104.107(7)
_cell_angle_gamma 95.738(7)
_cell_formula_units_Z 2
_cell_length_a 8.2615(7)
_cell_length_b 8.7262(7)
_cell_length_c 11.6521(9)
_cell_measurement_reflns_used 1479
_cell_measurement_temperature 293(2)
_cell_measurement_theta_max 27.8520
_cell_measurement_theta_min 2.5800
_cell_volume 771.02(12)
_computing_cell_refinement 'Bruker FRAMBO'
_computing_data_collection 'Bruker FRAMBO'
_computing_data_reduction 'Bruker SAINT'
_computing_structure_refinement 'SHELXL-2014/7 (Sheldrick, 2014)'
_diffrn_ambient_temperature 293(2)
_diffrn_measured_fraction_theta_full 1.000
_diffrn_measured_fraction_theta_max 1.000
_diffrn_measurement_device_type 'multiwire proportional'
_diffrn_measurement_method 'phi and omega scans'
_diffrn_radiation_monochromator graphite
_diffrn_radiation_source 'fine-focus sealed tube'
_diffrn_radiation_type MoK\a
_diffrn_radiation_wavelength 0.71073
_diffrn_reflns_av_R_equivalents 0.0258
_diffrn_reflns_av_unetI/netI 0.0445
_diffrn_reflns_Laue_measured_fraction_full 1.000
_diffrn_reflns_Laue_measured_fraction_max 1.000
_diffrn_reflns_limit_h_max 8
_diffrn_reflns_limit_h_min -9
_diffrn_reflns_limit_k_max 10
_diffrn_reflns_limit_k_min -10
_diffrn_reflns_limit_l_max 13
_diffrn_reflns_limit_l_min -13
_diffrn_reflns_number 4968
_diffrn_reflns_point_group_measured_fraction_full 1.000
_diffrn_reflns_point_group_measured_fraction_max 1.000
_diffrn_reflns_theta_full 24.999
_diffrn_reflns_theta_max 24.999
_diffrn_reflns_theta_min 2.466
_exptl_absorpt_coefficient_mu 0.120
_exptl_crystal_colour colorless
_exptl_crystal_density_diffrn 1.440
_exptl_crystal_description block
_exptl_crystal_F_000 344
_exptl_crystal_size_max 0.20
_exptl_crystal_size_mid 0.18
_exptl_crystal_size_min 0.17
_refine_diff_density_max 0.352
_refine_diff_density_min -0.279
_refine_diff_density_rms 0.046
_refine_ls_extinction_coef .
_refine_ls_extinction_method none
_refine_ls_goodness_of_fit_ref 0.854
_refine_ls_hydrogen_treatment constr
_refine_ls_matrix_type full
_refine_ls_number_parameters 228
_refine_ls_number_reflns 2711
_refine_ls_number_restraints 0
_refine_ls_restrained_S_all 0.854
_refine_ls_R_factor_all 0.0797
_refine_ls_R_factor_gt 0.0548
_refine_ls_shift/su_max 0.085
_refine_ls_shift/su_mean 0.007
_refine_ls_structure_factor_coef Fsqd
_refine_ls_weighting_details 'w=1/[\s^2^(Fo^2^)+(0.0400P)^2^+1.0000P] where P=(Fo^2^+2Fc^2^)/3'
_refine_ls_weighting_scheme calc
_refine_ls_wR_factor_gt 0.1137
_refine_ls_wR_factor_ref 0.1332
_reflns_Friedel_coverage 0.000
_reflns_Friedel_fraction_full .
_reflns_Friedel_fraction_max .
_reflns_number_gt 1924
_reflns_number_total 2711
_reflns_threshold_expression 'I > 2\s(I)'
_cod_data_source_file suppl_ncrs-2016-0026_suppl.cif
_cod_data_source_block a
_cod_original_cell_volume 771.02(11)
_cod_database_code 8107066
_shelx_space_group_comment
;
The symmetry employed for this shelxl refinement is uniquely defined
by the following loop, which should always be used as a source of
symmetry information in preference to the above space-group names.
They are only intended as comments.
;

loop_
_space_group_symop_operation_xyz
'x, y, z'
'-x, -y, -z'

loop_
_atom_site_label
_atom_site_type_symbol
_atom_site_fract_x
_atom_site_fract_y
_atom_site_fract_z
_atom_site_U_iso_or_equiv
_atom_site_adp_type
_atom_site_occupancy
_atom_site_site_symmetry_order
_atom_site_calc_flag
_atom_site_refinement_flags_posn
_atom_site_refinement_flags_adp
_atom_site_refinement_flags_occupancy
_atom_site_disorder_assembly
_atom_site_disorder_group
F1 F 1.1629(4) 0.9326(4) 0.5684(5) 0.1207(18) Uani 0.854(7) 1 d . . P A 1
F2 F 1.2744(4) 0.7974(7) 0.6759(4) 0.147(2) Uani 0.854(7) 1 d . . P A 1
F3 F 1.1687(5) 0.6941(5) 0.4826(4) 0.141(2) Uani 0.854(7) 1 d . . P A 1
F1A F 1.204(2) 0.929(2) 0.6674(17) 0.083(5) Uiso 0.146(7) 1 d . U P A 2
F2A F 1.114(2) 0.812(3) 0.4771(16) 0.083(5) Uiso 0.146(7) 1 d . U P A 2
F3A F 1.224(2) 0.682(2) 0.593(2) 0.083(5) Uiso 0.146(7) 1 d . U P A 2
C2 C 0.7636(3) 0.4481(3) 0.8211(2) 0.0358(6) Uani 1 1 d . . . . .
C4 C 0.7971(3) 0.6304(3) 0.8467(2) 0.0346(5) Uani 1 1 d . . . . .
H4A H 0.9060 0.6757 0.9106 0.042 Uiso 1 1 calc R U . . .
C5 C 0.6585(3) 0.6986(3) 0.8969(2) 0.0367(6) Uani 1 1 d . . . . .
C6 C 0.8083(3) 0.6697(3) 0.7282(2) 0.0349(5) Uani 1 1 d . . . . .
C7 C 0.5058(3) 0.6073(3) 0.8762(2) 0.0376(6) Uani 1 1 d . . . . .
C8 C 0.6097(3) 0.3673(3) 0.8040(2) 0.0366(6) Uani 1 1 d . . . . .
C10 C 0.6854(3) 0.8659(3) 0.9605(3) 0.0444(6) Uani 1 1 d . . . . .
C11 C 0.6634(3) 0.6548(3) 0.6335(2) 0.0442(6) Uani 1 1 d . . . . .
H11A H 0.5576 0.6256 0.6437 0.053 Uiso 1 1 calc R U . . .
C13 C 0.5587(3) 0.1880(3) 0.7670(3) 0.0473(7) Uani 1 1 d . . . . .
H13A H 0.4483 0.1547 0.7057 0.057 Uiso 1 1 calc R U . . .
H13B H 0.5496 0.1563 0.8390 0.057 Uiso 1 1 calc R U . . .
C14 C 0.9642(3) 0.7160(3) 0.7118(3) 0.0430(6) Uani 1 1 d . . . . .
H14A H 1.0630 0.7292 0.7751 0.052 Uiso 1 1 calc R U . . .
C15 C 0.9053(3) 0.3600(3) 0.8202(3) 0.0467(7) Uani 1 1 d . . . . .
C16 C 0.9741(4) 0.7426(3) 0.6018(3) 0.0491(7) Uani 1 1 d . . . . .
C17 C 0.6732(4) 0.6824(3) 0.5245(3) 0.0559(8) Uani 1 1 d . . . . .
H17A H 0.5742 0.6730 0.4623 0.067 Uiso 1 1 calc R U . . .
C18 C 0.8285(4) 0.7239(3) 0.5068(3) 0.0574(8) Uani 1 1 d . . . . .
H18A H 0.8354 0.7392 0.4320 0.069 Uiso 1 1 calc R U . . .
C19 C 0.8656(4) 0.1786(3) 0.7929(4) 0.0662(9) Uani 1 1 d . . . . .
H19A H 0.9441 0.1292 0.7509 0.079 Uiso 1 1 calc R U . . .
H19B H 0.8830 0.1541 0.8709 0.079 Uiso 1 1 calc R U . . .
C20 C 0.6866(4) 0.1048(3) 0.7133(3) 0.0634(9) Uani 1 1 d . . . . .
H20A H 0.6741 0.1129 0.6303 0.076 Uiso 1 1 calc R U . . .
H20B H 0.6650 -0.0092 0.7065 0.076 Uiso 1 1 calc R U . . .
C24 C 1.1423(5) 0.7912(5) 0.5846(4) 0.0732(10) Uani 1 1 d . . . . .
O1 O 0.4745(2) 0.44312(19) 0.81856(16) 0.0432(5) Uani 1 1 d . . . . .
O2 O 1.0498(2) 0.4312(2) 0.8454(2) 0.0679(6) Uani 1 1 d . . . . .
N1 N 0.3685(3) 0.6539(3) 0.9055(2) 0.0505(6) Uani 1 1 d . . . . .
H1A H 0.3704 0.7541 0.9428 0.061 Uiso 1 1 calc R U . . .
H1B H 0.2779 0.5837 0.8873 0.061 Uiso 1 1 calc R U . . .
N2 N 0.7109(3) 1.0024(3) 1.0124(3) 0.0664(7) Uani 1 1 d . . . . .

loop_
_atom_site_aniso_label
_atom_site_aniso_U_11
_atom_site_aniso_U_22
_atom_site_aniso_U_33
_atom_site_aniso_U_23
_atom_site_aniso_U_13
_atom_site_aniso_U_12
F1 0.095(2) 0.087(2) 0.214(5) 0.088(3) 0.065(3) -0.0028(17)
F2 0.0532(17) 0.291(7) 0.151(3) 0.148(4) 0.038(2) 0.019(2)
F3 0.155(3) 0.114(3) 0.167(4) 0.004(2) 0.121(3) -0.002(2)
C2 0.0420(14) 0.0273(12) 0.0374(13) 0.0121(10) 0.0092(11) 0.0023(10)
C4 0.0348(12) 0.0252(12) 0.0398(14) 0.0084(10) 0.0076(11) -0.0006(10)
C5 0.0412(14) 0.0266(12) 0.0384(14) 0.0069(10) 0.0098(11) 0.0010(10)
C6 0.0405(13) 0.0197(11) 0.0418(14) 0.0079(10) 0.0108(11) 0.0002(10)
C7 0.0414(14) 0.0313(13) 0.0375(14) 0.0080(11) 0.0113(11) 0.0025(11)
C8 0.0427(14) 0.0286(12) 0.0359(13) 0.0101(10) 0.0088(11) 0.0003(11)
C10 0.0437(15) 0.0352(15) 0.0517(17) 0.0100(13) 0.0141(13) 0.0035(11)
C11 0.0447(15) 0.0331(14) 0.0485(16) 0.0117(12) 0.0064(13) -0.0027(11)
C13 0.0557(16) 0.0297(13) 0.0518(16) 0.0129(12) 0.0119(14) -0.0060(12)
C14 0.0440(14) 0.0343(14) 0.0519(16) 0.0188(12) 0.0113(13) 0.0028(11)
C15 0.0497(16) 0.0355(14) 0.0603(18) 0.0206(13) 0.0186(14) 0.0080(12)
C16 0.0595(17) 0.0358(14) 0.0585(18) 0.0211(13) 0.0234(15) 0.0029(12)
C17 0.0620(19) 0.0444(16) 0.0512(18) 0.0180(14) -0.0014(15) -0.0020(14)
C18 0.078(2) 0.0476(17) 0.0482(17) 0.0223(14) 0.0171(16) 0.0015(15)
C19 0.068(2) 0.0353(16) 0.106(3) 0.0267(17) 0.034(2) 0.0183(14)
C20 0.083(2) 0.0285(14) 0.081(2) 0.0111(15) 0.0353(19) 0.0039(14)
C24 0.086(3) 0.078(3) 0.073(3) 0.039(2) 0.037(2) 0.009(2)
O1 0.0378(9) 0.0291(9) 0.0558(11) 0.0074(8) 0.0109(8) -0.0028(7)
O2 0.0446(12) 0.0521(12) 0.1139(19) 0.0345(13) 0.0246(12) 0.0085(10)
N1 0.0432(12) 0.0403(13) 0.0662(16) 0.0095(11) 0.0217(12) 0.0038(10)
N2 0.0686(17) 0.0349(14) 0.084(2) 0.0013(13) 0.0227(15) 0.0025(12)

loop_
_atom_type_symbol
_atom_type_description
_atom_type_scat_dispersion_real
_atom_type_scat_dispersion_imag
_atom_type_scat_source
C C 0.0033 0.0016 'International Tables Vol C Tables 4.2.6.8 and 6.1.1.4'
H H 0.0000 0.0000 'International Tables Vol C Tables 4.2.6.8 and 6.1.1.4'
N N 0.0061 0.0033 'International Tables Vol C Tables 4.2.6.8 and 6.1.1.4'
O O 0.0106 0.0060 'International Tables Vol C Tables 4.2.6.8 and 6.1.1.4'
F F 0.0171 0.0103 'International Tables Vol C Tables 4.2.6.8 and 6.1.1.4'

loop_
_geom_angle_atom_site_label_1
_geom_angle_atom_site_label_2
_geom_angle_atom_site_label_3
_geom_angle
_geom_angle_site_symmetry_1
_geom_angle_site_symmetry_3
C8 C2 C15 119.2(2) . .
C8 C2 C4 121.6(2) . .
C15 C2 C4 119.1(2) . .
C5 C4 C2 108.05(18) . .
C5 C4 C6 113.0(2) . .
C2 C4 C6 109.95(19) . .
C5 C4 H4A 108.6 . .
C2 C4 H4A 108.6 . .
C6 C4 H4A 108.6 . .
C7 C5 C10 118.9(2) . .
C7 C5 C4 122.3(2) . .
C10 C5 C4 118.7(2) . .
C11 C6 C14 118.4(2) . .
C11 C6 C4 120.9(2) . .
C14 C6 C4 120.6(2) . .
N1 C7 C5 128.6(2) . .
N1 C7 O1 110.0(2) . .
C5 C7 O1 121.3(2) . .
C2 C8 O1 122.8(2) . .
C2 C8 C13 126.2(2) . .
O1 C8 C13 111.0(2) . .
N2 C10 C5 178.6(3) . .
C17 C11 C6 121.1(3) . .
C17 C11 H11A 119.5 . .
C6 C11 H11A 119.5 . .
C8 C13 C20 110.6(2) . .
C8 C13 H13A 109.5 . .
C20 C13 H13A 109.5 . .
C8 C13 H13B 109.5 . .
C20 C13 H13B 109.5 . .
H13A C13 H13B 108.1 . .
C16 C14 C6 120.4(3) . .
C16 C14 H14A 119.8 . .
C6 C14 H14A 119.8 . .
O2 C15 C2 121.1(2) . .
O2 C15 C19 121.6(3) . .
C2 C15 C19 117.3(2) . .
C18 C16 C14 120.6(3) . .
C18 C16 C24 119.4(3) . .
C14 C16 C24 120.1(3) . .
C11 C17 C18 120.4(3) . .
C11 C17 H17A 119.8 . .
C18 C17 H17A 119.8 . .
C17 C18 C16 119.0(3) . .
C17 C18 H18A 120.5 . .
C16 C18 H18A 120.5 . .
C20 C19 C15 113.2(3) . .
C20 C19 H19A 108.9 . .
C15 C19 H19A 108.9 . .
C20 C19 H19B 108.9 . .
C15 C19 H19B 108.9 . .
H19A C19 H19B 107.7 . .
C13 C20 C19 111.6(3) . .
C13 C20 H20A 109.3 . .
C19 C20 H20A 109.3 . .
C13 C20 H20B 109.3 . .
C19 C20 H20B 109.3 . .
H20A C20 H20B 108.0 . .
F3A C24 F1A 116.1(13) . .
F3A C24 F2A 112.7(12) . .
F1A C24 F2A 108.1(13) . .
F1 C24 F2 104.8(4) . .
F1 C24 F3 102.6(3) . .
F2 C24 F3 105.1(4) . .
F3A C24 C16 107.6(9) . .
F1A C24 C16 104.8(8) . .
F2A C24 C16 106.8(8) . .
F1 C24 C16 113.8(3) . .
F2 C24 C16 115.7(3) . .
F3 C24 C16 113.5(3) . .
C7 O1 C8 118.48(18) . .
C7 N1 H1A 120.0 . .
C7 N1 H1B 120.0 . .
H1A N1 H1B 120.0 . .

loop_
_geom_bond_atom_site_label_1
_geom_bond_atom_site_label_2
_geom_bond_distance
_geom_bond_site_symmetry_2
F1 C24 1.300(4) .
F2 C24 1.311(5) .
F3 C24 1.338(5) .
F1A C24 1.283(17) .
F2A C24 1.284(16) .
F3A C24 1.230(18) .
C2 C8 1.332(3) .
C2 C15 1.464(4) .
C2 C4 1.519(3) .
C4 C5 1.510(3) .
C4 C6 1.532(3) .
C4 H4A 0.9800 .
C5 C7 1.353(3) .
C5 C10 1.411(3) .
C6 C11 1.384(3) .
C6 C14 1.385(3) .
C7 N1 1.332(3) .
C7 O1 1.373(3) .
C8 O1 1.375(3) .
C8 C13 1.490(3) .
C10 N2 1.150(3) .
C11 C17 1.375(4) .
C11 H11A 0.9300 .
C13 C20 1.505(4) .
C13 H13A 0.9700 .
C13 H13B 0.9700 .
C14 C16 1.383(4) .
C14 H14A 0.9300 .
C15 O2 1.216(3) .
C15 C19 1.512(4) .
C16 C18 1.382(4) .
C16 C24 1.488(4) .
C17 C18 1.378(4) .
C17 H17A 0.9300 .
C18 H18A 0.9300 .
C19 C20 1.509(4) .
C19 H19A 0.9700 .
C19 H19B 0.9700 .
C20 H20A 0.9700 .
C20 H20B 0.9700 .
N1 H1A 0.8600 .
N1 H1B 0.8600 .
